data_4115094
loop_
_publ_author_name
'Patrick Amrhein'
'Alexander Shivanyuk'
'Darren W. Johnson'
'Julius Rebek'

_publ_contact_author
;
Julius Rebek, Jr.
Skaggs Institute for Chemical Biology (MB26)
The Scripps Research Institute
10550 N. Torrey Pines Road
La Jolla, CA  92037
;
_publ_contact_author_email jrebek@scripps.edu
_publ_contact_author_fax 858-784-2876
_publ_contact_author_phone 858-784-2250
_publ_section_title
;
 Metal-Switching and Self-Inclusion of Functional Cavitands
;
_journal_name_full 'Journal of the American Chemical Society'
_journal_page_first 10349
_journal_page_last 10358
_journal_paper_doi 10.1021/ja0204269
_journal_volume 124
_journal_year 2002
_chemical_compound_source synthetic
_chemical_formula_sum 'C94 H62 Br8 N8 O16'
_chemical_formula_weight 2198.80
_space_group_IT_number 2
_symmetry_cell_setting triclinic
_symmetry_Int_Tables_number 2
_symmetry_space_group_name_Hall '-P 1'
_symmetry_space_group_name_H-M 'P -1'
_atom_sites_solution_hydrogens geom
_atom_sites_solution_primary direct
_atom_sites_solution_secondary difmap
_audit_creation_method SHELXL-97
_cell_angle_alpha 87.653(2)
_cell_angle_beta 71.100(2)
_cell_angle_gamma 83.745(2)
_cell_formula_units_Z 2
_cell_length_a 14.7937(6)
_cell_length_b 17.8890(7)
_cell_length_c 18.2308(8)
_cell_measurement_reflns_used 17486
_cell_measurement_temperature 117(2)
_cell_measurement_theta_max 49.23
_cell_measurement_theta_min 2.48
_cell_volume 4537.3(3)
_computing_cell_refinement
;
SMART (Siemens, 1995), SAINT (Siemens, 1995)
;
_computing_data_collection 'SMART (Siemens, 1995)'
_computing_data_reduction
;
SAINT (Siemens, 1995), XPREP (Siemens, 1995)
;
_computing_structure_refinement 'SHELXL-97 (Sheldrick, 1997)'
_computing_structure_solution
;
SHELXL-97 (Sheldrick, 1997)
;
_diffrn_ambient_temperature 117(2)
_diffrn_measured_fraction_theta_full 0.896
_diffrn_measured_fraction_theta_max 0.896
_diffrn_measurement_device_type '3 circle diffractometer'
_diffrn_measurement_method
;
omega scans with profile analysis
;
_diffrn_radiation_detector 'CCD area detector'
_diffrn_radiation_monochromator 'mirror optics'
_diffrn_radiation_source 'X-ray tube'
_diffrn_radiation_type CuK\a
_diffrn_radiation_wavelength 1.54180
_diffrn_reflns_av_R_equivalents 0.0526
_diffrn_reflns_av_sigmaI/netI 0.0523
_diffrn_reflns_limit_h_max 14
_diffrn_reflns_limit_h_min -14
_diffrn_reflns_limit_k_max 17
_diffrn_reflns_limit_k_min -17
_diffrn_reflns_limit_l_max 17
_diffrn_reflns_limit_l_min -16
_diffrn_reflns_number 17483
_diffrn_reflns_theta_full 49.35
_diffrn_reflns_theta_max 49.35
_diffrn_reflns_theta_min 2.48
_exptl_absorpt_coefficient_mu 4.811
_exptl_absorpt_correction_T_max 0.633
_exptl_absorpt_correction_T_min 0.290
_exptl_absorpt_correction_type psi-scan
_exptl_crystal_colour colorless
_exptl_crystal_density_diffrn 1.609
_exptl_crystal_description block
_exptl_crystal_F_000 2180
_exptl_crystal_size_max 0.15
_exptl_crystal_size_mid 0.15
_exptl_crystal_size_min 0.05
_refine_diff_density_max 2.622
_refine_diff_density_min -1.329
_refine_diff_density_rms 0.189
_refine_ls_extinction_method none
_refine_ls_goodness_of_fit_ref 1.041
_refine_ls_hydrogen_treatment mixed
_refine_ls_matrix_type full
_refine_ls_number_parameters 556
_refine_ls_number_reflns 8122
_refine_ls_number_restraints 15
_refine_ls_restrained_S_all 1.040
_refine_ls_R_factor_all 0.1145
_refine_ls_R_factor_gt 0.1012
_refine_ls_shift/su_max 0.003
_refine_ls_shift/su_mean 0.000
_refine_ls_structure_factor_coef Fsqd
_refine_ls_weighting_details 'calc w=1/[\s^2^(Fo^2^)+(0.1762P)^2^+69.1860P] where P=(Fo^2^+2Fc^2^)/3'
_refine_ls_weighting_scheme calc
_refine_ls_wR_factor_gt 0.2716
_refine_ls_wR_factor_ref 0.2815
_reflns_number_gt 6649
_reflns_number_total 8122
_reflns_threshold_expression >2sigma(I)
_cod_data_source_file ja0204269_1.cif
_cod_data_source_block patbrs
_cod_database_code 4115094

loop_
_symmetry_equiv_pos_as_xyz
'x, y, z'
'-x, -y, -z'

loop_
_atom_site_label
_atom_site_type_symbol
_atom_site_fract_x
_atom_site_fract_y
_atom_site_fract_z
_atom_site_U_iso_or_equiv
_atom_site_adp_type
_atom_site_occupancy
_atom_site_symmetry_multiplicity
_atom_site_calc_flag
_atom_site_refinement_flags
Br1 Br 1.17491(10) 0.72071(9) 0.07031(9) 0.0384(5) Uani 1 1 d .
Br2 Br 1.16926(10) 0.97943(9) 0.17108(9) 0.0405(5) Uani 1 1 d .
Br3 Br 1.32558(13) 0.35338(9) 0.23904(9) 0.0455(5) Uani 1 1 d .
Br4 Br 1.3890(2) 0.74002(15) 0.76489(12) 0.1020(10) Uani 1 1 d .
Br5 Br 1.21492(11) 0.61138(10) 0.25136(10) 0.0483(6) Uani 1 1 d .
Br6 Br 1.29779(16) 1.17238(10) 0.36147(10) 0.0610(6) Uani 1 1 d .
Br7 Br 1.19832(15) 0.96045(17) 0.39736(15) 0.0944(9) Uani 1 1 d .
Br8A Br 1.2252(3) 0.7346(2) 0.5129(3) 0.0585(14) Uani 0.40 1 d P
Br8 Br 1.1719(2) 0.5950(2) 0.5064(2) 0.0732(11) Uani 0.60 1 d P
O10 O 1.7514(5) 1.0046(4) 0.1302(4) 0.018(2) Uiso 1 1 d .
O11 O 1.7689(5) 0.6837(4) -0.0921(4) 0.0149(19) Uiso 1 1 d .
O12 O 1.7657(6) 0.7784(4) 0.4533(4) 0.019(2) Uiso 1 1 d .
O13 O 1.7516(6) 0.9140(4) 0.3808(5) 0.020(2) Uiso 1 1 d .
O14 O 1.7588(5) 0.5482(4) -0.0144(4) 0.0148(19) Uiso 1 1 d .
O15 O 1.3801(6) 1.1320(5) 0.1434(5) 0.033(2) Uiso 1 1 d .
O16 O 1.3779(7) 0.3913(5) 0.4200(5) 0.035(2) Uiso 1 1 d .
O17 O 1.7468(5) 0.4607(4) 0.2411(4) 0.0132(19) Uiso 1 1 d .
O18 O 1.3578(6) 0.6252(5) -0.0661(5) 0.031(2) Uiso 1 1 d .
O19 O 1.7422(5) 0.9350(4) 0.0027(4) 0.0128(19) Uiso 1 1 d .
O20 O 1.7423(5) 0.5307(4) 0.3749(4) 0.0122(18) Uiso 1 1 d .
O21 O 1.4236(6) 0.6442(5) 0.5329(5) 0.032(2) Uiso 1 1 d .
O22 O 1.4142(7) 0.8680(5) 0.0236(5) 0.035(2) Uiso 1 1 d .
O23 O 1.4329(7) 0.5365(5) 0.1739(5) 0.035(2) Uiso 1 1 d .
O28 O 1.4193(7) 0.9766(5) 0.3696(6) 0.042(3) Uiso 1 1 d .
O38 O 1.3691(8) 0.8971(6) 0.6513(6) 0.051(3) Uiso 1 1 d .
C149 C 1.6905(19) 0.7380(14) 0.2054(15) 0.105(8) Uiso 1 1 d D
N24 N 1.4215(7) 0.7180(6) -0.0240(6) 0.018(2) Uiso 1 1 d .
H24A H 1.4142 0.7648 -0.0122 0.022 Uiso 1 1 calc R
N26 N 1.4010(7) 0.4785(5) 0.3268(6) 0.018(2) Uiso 1 1 d .
H26A H 1.3769 0.5035 0.2950 0.021 Uiso 1 1 calc R
N30 N 1.4010(7) 0.9247(6) 0.4882(6) 0.025(3) Uiso 1 1 d .
H30A H 1.3595 0.9199 0.5334 0.030 Uiso 1 1 calc R
N31 N 1.4092(7) 0.5851(5) 0.0639(6) 0.018(2) Uiso 1 1 d .
H31A H 1.3675 0.5912 0.0399 0.021 Uiso 1 1 calc R
N32 N 1.3913(8) 0.9579(6) 0.1124(6) 0.026(3) Uiso 1 1 d .
H32A H 1.3459 0.9869 0.1432 0.031 Uiso 1 1 calc R
N34 N 1.4040(7) 1.0450(5) 0.2295(6) 0.019(2) Uiso 1 1 d .
H34A H 1.3816 1.0261 0.2751 0.022 Uiso 1 1 calc R
N45 N 1.4232(7) 0.7940(6) 0.5754(6) 0.021(3) Uiso 1 1 d .
H45A H 1.4079 0.7513 0.5656 0.026 Uiso 1 1 calc R
N51 N 1.3916(7) 0.5660(5) 0.4503(6) 0.019(3) Uiso 1 1 d .
H51A H 1.3446 0.5472 0.4423 0.023 Uiso 1 1 calc R
C25 C 1.4874(8) 0.5000(6) 0.3362(7) 0.011(3) Uiso 1 1 d .
C27 C 1.7961(8) 0.7207(6) 0.3974(7) 0.012(3) Uiso 1 1 d .
C29 C 1.4838(8) 0.5407(6) 0.4005(7) 0.013(3) Uiso 1 1 d .
C33 C 1.7987(8) 0.7355(7) -0.0498(7) 0.015(3) Uiso 1 1 d .
C35 C 1.8666(8) 0.8426(6) 0.0196(7) 0.012(3) Uiso 1 1 d .
C36 C 1.8769(8) 0.7307(6) 0.3317(7) 0.014(3) Uiso 1 1 d .
C37 C 1.8723(8) 0.5881(6) 0.0429(7) 0.011(3) Uiso 1 1 d .
C39 C 1.4902(8) 1.0100(6) 0.1745(7) 0.013(3) Uiso 1 1 d .
C40 C 1.9067(8) 0.5345(6) 0.2391(7) 0.012(3) Uiso 1 1 d .
H40A H 1.8796 0.4908 0.2691 0.015 Uiso 1 1 calc R
C41 C 1.6557(8) 0.5273(6) 0.3582(7) 0.013(3) Uiso 1 1 d .
C42 C 1.7857(8) 0.5073(6) 0.1758(6) 0.010(3) Uiso 1 1 d .
C43 C 1.9108(8) 0.6690(6) 0.2817(7) 0.014(3) Uiso 1 1 d .
H43A H 1.9641 0.6731 0.2378 0.017 Uiso 1 1 calc R
C44 C 2.0206(9) 0.8937(7) 0.0179(7) 0.019(3) Uiso 1 1 d .
H44A H 2.0444 0.9338 0.0384 0.023 Uiso 1 1 calc R
H44B H 2.0450 0.8464 0.0358 0.023 Uiso 1 1 calc R
C46 C 1.4934(9) 0.8896(7) 0.4787(7) 0.018(3) Uiso 1 1 d .
C47 C 1.9071(8) 0.7688(6) 0.0111(6) 0.008(3) Uiso 1 1 d .
H47A H 1.9584 0.7553 0.0295 0.010 Uiso 1 1 calc R
C48 C 1.5024(8) 0.6091(6) 0.0235(7) 0.013(3) Uiso 1 1 d .
C49 C 1.9193(8) 0.8063(7) 0.3170(7) 0.017(3) Uiso 1 1 d .
H49A H 1.9006 0.8306 0.3677 0.020 Uiso 1 1 calc R
C50 C 1.9203(8) 0.6321(6) -0.0317(7) 0.014(3) Uiso 1 1 d .
H50A H 1.9052 0.6097 -0.0740 0.017 Uiso 1 1 calc R
C52 C 1.7924(8) 0.5510(6) 0.0497(7) 0.013(3) Uiso 1 1 d .
C53 C 1.6572(8) 0.9524(6) 0.0633(6) 0.009(3) Uiso 1 1 d .
C54 C 1.5741(8) 0.4754(6) 0.2828(7) 0.015(3) Uiso 1 1 d .
H54A H 1.5753 0.4488 0.2397 0.018 Uiso 1 1 calc R
C55 C 1.9107(8) 0.9017(7) 0.0506(7) 0.012(3) Uiso 1 1 d .
H55A H 1.8890 0.9503 0.0320 0.015 Uiso 1 1 calc R
C56 C 1.7889(8) 0.9056(7) 0.2996(7) 0.014(3) Uiso 1 1 d .
C57 C 2.0156(8) 0.5158(7) 0.2143(7) 0.017(3) Uiso 1 1 d .
H57A H 2.0466 0.5618 0.1998 0.020 Uiso 1 1 calc R
H57B H 2.0363 0.4833 0.1694 0.020 Uiso 1 1 calc R
C58 C 1.2775(10) 0.3947(8) 0.3430(8) 0.034(4) Uiso 1 1 d .
H58A H 1.2295 0.4367 0.3449 0.040 Uiso 1 1 calc R
H58B H 1.2471 0.3567 0.3793 0.040 Uiso 1 1 calc R
C59 C 1.7518(9) 0.6568(7) 0.4095(7) 0.018(3) Uiso 1 1 d .
H59A H 1.6980 0.6528 0.4529 0.022 Uiso 1 1 calc R
C60 C 1.6591(8) 0.4896(6) 0.2924(6) 0.008(3) Uiso 1 1 d .
C61 C 2.0303(8) 0.6254(7) -0.0538(7) 0.018(3) Uiso 1 1 d .
H61A H 2.0547 0.5727 -0.0554 0.022 Uiso 1 1 calc R
H61B H 2.0480 0.6495 -0.0144 0.022 Uiso 1 1 calc R
C62 C 1.9095(9) 0.8572(7) 0.1852(7) 0.018(3) Uiso 1 1 d .
H62A H 1.9632 0.8239 0.1618 0.021 Uiso 1 1 calc R
C63 C 1.9069(8) 0.5832(6) 0.1049(6) 0.013(3) Uiso 1 1 d .
H63A H 1.9599 0.6085 0.1012 0.015 Uiso 1 1 calc R
C64 C 2.0273(8) 0.8004(7) 0.2867(7) 0.020(3) Uiso 1 1 d .
H64A H 2.0475 0.8497 0.2692 0.024 Uiso 1 1 calc R
H64B H 2.0499 0.7672 0.2423 0.024 Uiso 1 1 calc R
C65 C 1.6612(8) 0.9906(6) 0.1259(7) 0.012(3) Uiso 1 1 d .
C66 C 1.4843(9) 0.9681(7) 0.1144(7) 0.018(3) Uiso 1 1 d .
C67 C 1.7495(8) 0.5100(6) 0.1155(6) 0.012(3) Uiso 1 1 d .
H67A H 1.6968 0.4846 0.1186 0.015 Uiso 1 1 calc R
C68 C 1.8670(8) 0.5424(6) 0.1736(7) 0.014(3) Uiso 1 1 d .
C69 C 1.8748(8) 0.7129(6) -0.0237(7) 0.012(3) Uiso 1 1 d .
C70 C 1.5687(8) 0.5537(7) 0.4135(7) 0.017(3) Uiso 1 1 d .
H70A H 1.5675 0.5791 0.4574 0.020 Uiso 1 1 calc R
C71 C 1.5796(8) 1.0205(6) 0.1808(7) 0.014(3) Uiso 1 1 d .
H71A H 1.5836 1.0475 0.2220 0.017 Uiso 1 1 calc R
C72 C 1.7863(8) 0.8597(6) -0.0031(7) 0.012(3) Uiso 1 1 d .
C73 C 1.5958(8) 0.6987(7) -0.0573(7) 0.017(3) Uiso 1 1 d .
H73A H 1.5997 0.7431 -0.0861 0.020 Uiso 1 1 calc R
C74 C 1.3810(9) 0.5545(7) 0.1347(8) 0.025(3) Uiso 1 1 d .
C75 C 1.8686(8) 0.6022(6) 0.2947(7) 0.012(3) Uiso 1 1 d .
C76 C 1.6740(8) 0.5924(6) -0.0114(6) 0.010(3) Uiso 1 1 d .
C77 C 1.8704(8) 0.9041(6) 0.1383(6) 0.011(3) Uiso 1 1 d .
C78 C 1.5053(8) 0.8245(7) 0.5210(7) 0.015(3) Uiso 1 1 d .
C79 C 1.6658(9) 0.8812(7) 0.4216(7) 0.018(3) Uiso 1 1 d .
C80 C 1.5780(9) 0.9193(7) 0.4291(7) 0.020(3) Uiso 1 1 d .
H80A H 1.5735 0.9640 0.4021 0.024 Uiso 1 1 calc R
C81 C 1.3569(9) 0.4205(7) 0.3662(7) 0.020(3) Uiso 1 1 d .
C82 C 1.3673(9) 0.6154(7) 0.5086(7) 0.022(3) Uiso 1 1 d .
C83 C 1.6741(8) 0.8154(7) 0.4614(7) 0.015(3) Uiso 1 1 d .
C84 C 1.5857(8) 0.5672(7) 0.0274(7) 0.017(3) Uiso 1 1 d .
H84A H 1.5820 0.5227 0.0560 0.021 Uiso 1 1 calc R
C85 C 1.2716(11) 1.1447(9) 0.2709(9) 0.039(4) Uiso 1 1 d .
H85A H 1.2221 1.1105 0.2858 0.047 Uiso 1 1 calc R
H85B H 1.2468 1.1894 0.2489 0.047 Uiso 1 1 calc R
C86 C 1.7889(8) 0.9532(6) 0.1750(7) 0.013(3) Uiso 1 1 d .
C87 C 2.0597(9) 0.8962(7) -0.0699(7) 0.018(3) Uiso 1 1 d .
H87A H 2.1286 0.8911 -0.0863 0.028 Uiso 1 1 calc R
H87B H 2.0372 0.9434 -0.0882 0.028 Uiso 1 1 calc R
H87C H 2.0380 0.8558 -0.0907 0.028 Uiso 1 1 calc R
C88 C 1.5064(9) 0.6738(7) -0.0198(7) 0.017(3) Uiso 1 1 d .
C89 C 1.7852(8) 0.5976(6) 0.3583(6) 0.011(3) Uiso 1 1 d .
C90 C 1.7492(9) 0.9550(7) 0.2551(7) 0.019(3) Uiso 1 1 d .
H90A H 1.6964 0.9890 0.2787 0.023 Uiso 1 1 calc R
C91 C 2.0772(9) 0.6623(7) -0.1334(7) 0.026(3) Uiso 1 1 d .
H91A H 2.1457 0.6573 -0.1452 0.039 Uiso 1 1 calc R
H91B H 2.0538 0.7146 -0.1318 0.039 Uiso 1 1 calc R
H91C H 2.0611 0.6378 -0.1728 0.039 Uiso 1 1 calc R
C92 C 1.8712(8) 0.8580(7) 0.2669(7) 0.015(3) Uiso 1 1 d .
C93 C 1.6786(8) 0.6586(7) -0.0525(7) 0.016(3) Uiso 1 1 d .
C94 C 1.3592(9) 1.1074(7) 0.2090(8) 0.025(3) Uiso 1 1 d .
C95 C 1.5931(9) 0.7873(7) 0.5108(7) 0.020(3) Uiso 1 1 d .
H95A H 1.5987 0.7424 0.5374 0.024 Uiso 1 1 calc R
C96 C 1.3622(9) 0.9132(7) 0.0730(8) 0.025(3) Uiso 1 1 d .
C97 C 1.7524(8) 0.8070(6) -0.0397(7) 0.014(3) Uiso 1 1 d .
H97A H 1.6999 0.8200 -0.0567 0.017 Uiso 1 1 calc R
C98 C 1.3688(10) 0.9641(8) 0.4375(8) 0.028(3) Uiso 1 1 d .
C99 C 1.2594(10) 0.6349(8) 0.5507(8) 0.035(4) Uiso 1 1 d .
C100 C 1.2540(9) 0.9117(8) 0.0881(8) 0.026(3) Uiso 1 1 d .
H10A H 1.2380 0.8606 0.1015 0.032 Uiso 1 1 calc R
H10B H 1.2404 0.9250 0.0404 0.032 Uiso 1 1 calc R
C101 C 1.2745(9) 0.5433(8) 0.1647(8) 0.027(3) Uiso 1 1 d .
H10C H 1.2658 0.4917 0.1815 0.033 Uiso 1 1 calc R
H10D H 1.2457 0.5546 0.1242 0.033 Uiso 1 1 calc R
C102 C 1.5699(9) 0.9399(7) 0.0560(7) 0.020(3) Uiso 1 1 d .
H10E H 1.5673 0.9137 0.0138 0.024 Uiso 1 1 calc R
C103 C 1.2614(10) 0.9915(8) 0.4668(8) 0.035(4) Uiso 1 1 d .
H10F H 1.2532 1.0459 0.4705 0.042 Uiso 1 1 calc R
H10G H 1.2324 0.9711 0.5182 0.042 Uiso 1 1 calc R
C104 C 1.3523(9) 0.6910(7) -0.0454(8) 0.026(3) Uiso 1 1 d .
C105 C 2.0456(11) 0.4768(8) 0.2801(8) 0.038(4) Uiso 1 1 d .
H10H H 2.1141 0.4653 0.2634 0.057 Uiso 1 1 calc R
H10I H 2.0155 0.4311 0.2941 0.057 Uiso 1 1 calc R
H10J H 2.0262 0.5094 0.3242 0.057 Uiso 1 1 calc R
C106 C 1.2637(10) 0.7434(8) -0.0340(8) 0.032(4) Uiso 1 1 d .
H10K H 1.2349 0.7358 -0.0736 0.039 Uiso 1 1 calc R
H10L H 1.2784 0.7952 -0.0368 0.039 Uiso 1 1 calc R
C107 C 1.3065(12) 0.7826(10) 0.7033(10) 0.055(5) Uiso 1 1 d .
H10M H 1.2859 0.7428 0.6798 0.066 Uiso 1 1 calc R
H10N H 1.2501 0.8124 0.7359 0.066 Uiso 1 1 calc R
C110 C 1.3684(10) 0.8307(8) 0.6424(8) 0.030(4) Uiso 1 1 d .
C111 C 2.0729(11) 0.7712(9) 0.3464(9) 0.044(4) Uiso 1 1 d .
H11A H 2.1415 0.7685 0.3240 0.066 Uiso 1 1 calc R
H11B H 2.0542 0.7220 0.3632 0.066 Uiso 1 1 calc R
H11C H 2.0521 0.8045 0.3900 0.066 Uiso 1 1 calc R
C150 C 1.591(2) 0.748(4) 0.268(2) 0.38(4) Uiso 1 1 d D
C151 C 1.482(2) 0.759(5) 0.290(3) 0.44(5) Uiso 1 1 d D
C152 C 1.492(3) 0.750(3) 0.199(3) 0.30(3) Uiso 1 1 d D
C153 C 1.601(3) 0.738(4) 0.180(3) 0.39(5) Uiso 1 1 d D
C154 C 1.394(3) 0.774(4) 0.261(3) 0.33(4) Uiso 1 1 d D
C198 C 0.981(4) 0.748(3) 0.697(4) 0.26(3) Uiso 1 1 d .
C199 C 1.012(4) 0.860(3) 0.648(4) 0.24(2) Uiso 1 1 d .
C200 C 1.041(2) 0.9963(18) 0.6311(18) 0.131(10) Uiso 1 1 d .
C201 C 1.074(3) 0.938(2) 0.678(2) 0.155(13) Uiso 1 1 d .
C202 C 1.134(3) 0.891(2) 0.649(2) 0.156(13) Uiso 1 1 d .
C203 C 1.165(3) 0.827(3) 0.612(3) 0.196(17) Uiso 1 1 d .
C204 C 0.986(2) 0.8967(19) 0.714(2) 0.128(10) Uiso 1 1 d .
C205 C 1.007(5) 0.827(4) 0.740(4) 0.28(3) Uiso 1 1 d .
C206 C 0.983(6) 0.766(5) 0.604(5) 0.38(4) Uiso 1 1 d .
C207 C 1.054(2) 0.4038(17) 0.5166(17) 0.121(9) Uiso 1 1 d .
C208 C 1.041(2) 0.484(2) 0.491(2) 0.150(12) Uiso 1 1 d .
C209 C 1.032(4) 0.342(3) 0.463(4) 0.26(2) Uiso 1 1 d .

loop_
_atom_site_aniso_label
_atom_site_aniso_U_11
_atom_site_aniso_U_22
_atom_site_aniso_U_33
_atom_site_aniso_U_23
_atom_site_aniso_U_13
_atom_site_aniso_U_12
Br1 0.0157(9) 0.0433(10) 0.0494(11) -0.0059(8) 0.0000(7) -0.0045(7)
Br2 0.0123(9) 0.0581(12) 0.0398(10) -0.0126(8) 0.0107(7) -0.0107(8)
Br3 0.0626(12) 0.0410(11) 0.0370(10) -0.0153(8) -0.0177(9) -0.0123(9)
Br4 0.129(2) 0.0996(19) 0.0436(13) 0.0139(12) 0.0012(13) 0.0379(16)
Br5 0.0217(10) 0.0653(12) 0.0492(11) -0.0269(9) 0.0045(8) -0.0066(8)
Br6 0.1101(17) 0.0400(11) 0.0322(11) -0.0212(8) -0.0233(11) 0.0047(10)
Br7 0.0452(13) 0.153(2) 0.0927(18) -0.0381(16) -0.0222(12) -0.0289(14)
Br8A 0.014(2) 0.030(2) 0.123(4) -0.012(2) -0.013(2) 0.0074(18)
Br8 0.0216(17) 0.118(3) 0.071(2) -0.036(2) -0.0010(16) 0.0036(17)

loop_
_atom_type_symbol
_atom_type_description
_atom_type_scat_dispersion_real
_atom_type_scat_dispersion_imag
_atom_type_scat_source
C C 0.0181 0.0091 'International Tables Vol C Tables 4.2.6.8 and 6.1.1.4'
H H 0.0000 0.0000 'International Tables Vol C Tables 4.2.6.8 and 6.1.1.4'
N N 0.0311 0.0180 'International Tables Vol C Tables 4.2.6.8 and 6.1.1.4'
O O 0.0492 0.0322 'International Tables Vol C Tables 4.2.6.8 and 6.1.1.4'
Br Br -0.6763 1.2805 'International Tables Vol C Tables 4.2.6.8 and 6.1.1.4'

loop_
_geom_angle_atom_site_label_1
_geom_angle_atom_site_label_2
_geom_angle_atom_site_label_3
_geom_angle
_geom_angle_site_symmetry_1
C99 Br8A C203 113.8(12) .
C99 Br8A Br8 45.5(4) .
C203 Br8A Br8 130.1(11) .
C99 Br8 Br8A 46.1(4) .
C86 O10 C65 114.9(8) .
C93 O11 C33 114.3(8) .
C83 O12 C27 114.5(9) .
C56 O13 C79 118.4(9) .
C76 O14 C52 117.5(8) .
C60 O17 C42 114.8(8) .
C53 O19 C72 118.2(8) .
C89 O20 C41 117.7(8) .
C153 C149 C150 62(3) .
C104 N24 C88 124.1(11) .
C81 N26 C25 121.8(10) .
C98 N30 C46 128.9(11) .
C74 N31 C48 126.6(10) .
C96 N32 C66 132.1(11) .
C94 N34 C39 119.3(10) .
C110 N45 C78 122.2(11) .
C82 N51 C29 128.9(11) .
C54 C25 C29 120.6(11) .
C54 C25 N26 118.6(11) .
C29 C25 N26 120.7(10) .
C59 C27 O12 120.3(10) .
C59 C27 C36 122.1(11) .
O12 C27 C36 117.5(10) .
C25 C29 C70 120.0(11) .
C25 C29 N51 116.5(10) .
C70 C29 N51 123.5(11) .
C97 C33 C69 123.0(11) .
C97 C33 O11 118.2(10) .
C69 C33 O11 118.8(10) .
C72 C35 C47 116.8(11) .
C72 C35 C55 122.3(10) .
C47 C35 C55 120.9(10) .
C43 C36 C27 115.7(11) .
C43 C36 C49 124.1(11) .
C27 C36 C49 120.1(11) .
C63 C37 C52 117.2(10) .
C63 C37 C50 122.1(10) .
C52 C37 C50 120.7(10) .
C66 C39 C71 120.4(11) .
C66 C39 N34 119.9(10) .
C71 C39 N34 119.7(11) .
C68 C40 C57 114.1(9) .
C68 C40 C75 111.0(9) .
C57 C40 C75 114.0(10) .
C60 C41 C70 122.2(11) .
C60 C41 O20 118.6(10) .
C70 C41 O20 118.7(10) .
C67 C42 C68 123.1(10) .
C67 C42 O17 119.5(10) .
C68 C42 O17 117.1(10) .
C75 C43 C36 122.9(11) .
C87 C44 C55 113.9(10) .
C78 C46 N30 119.8(11) .
C78 C46 C80 117.6(11) .
N30 C46 C80 122.6(10) .
C35 C47 C69 123.6(10) .
C88 C48 C84 121.2(11) .
C88 C48 N31 117.8(10) .
C84 C48 N31 121.0(10) .
C64 C49 C36 114.5(10) .
C64 C49 C92 113.3(10) .
C36 C49 C92 110.3(10) .
C69 C50 C61 113.2(10) .
C69 C50 C37 109.1(9) .
C61 C50 C37 112.9(9) .
C67 C52 C37 121.6(11) .
C67 C52 O14 118.2(10) .
C37 C52 O14 119.9(10) .
C65 C53 C102 120.9(11) .
C65 C53 O19 118.3(10) .
C102 C53 O19 120.4(11) .
C60 C54 C25 120.8(12) .
C35 C55 C77 110.2(9) .
C35 C55 C44 112.6(10) .
C77 C55 C44 114.6(9) .
C92 C56 C90 122.0(11) .
C92 C56 O13 120.0(10) .
C90 C56 O13 117.2(10) .
C40 C57 C105 110.7(10) .
C81 C58 Br3 111.0(9) .
C27 C59 C89 121.0(12) .
C54 C60 C41 118.6(11) .
C54 C60 O17 120.9(10) .
C41 C60 O17 120.2(10) .
C50 C61 C91 111.8(10) .
C77 C62 C92 122.7(11) .
C37 C63 C68 124.3(11) .
C49 C64 C111 112.9(11) .
C71 C65 C53 121.3(11) .
C71 C65 O10 119.1(10) .
C53 C65 O10 119.3(10) .
C39 C66 N32 117.6(11) .
C39 C66 C102 119.5(11) .
N32 C66 C102 122.8(11) .
C42 C67 C52 119.2(11) .
C42 C68 C63 114.7(11) .
C42 C68 C40 121.0(10) .
C63 C68 C40 124.3(11) .
C33 C69 C47 116.1(10) .
C33 C69 C50 121.5(11) .
C47 C69 C50 122.4(10) .
C29 C70 C41 117.7(12) .
C65 C71 C39 119.3(12) .
C35 C72 C97 121.9(10) .
C35 C72 O19 119.6(10) .
C97 C72 O19 118.1(9) .
C93 C73 C88 120.9(11) .
O23 C74 N31 125.2(12) .
O23 C74 C101 121.1(11) .
N31 C74 C101 113.8(11) .
C43 C75 C89 118.4(11) .
C43 C75 C40 122.5(10) .
C89 C75 C40 119.1(10) .
C93 C76 C84 119.9(10) .
C93 C76 O14 119.3(10) .
C84 C76 O14 120.6(10) .
C62 C77 C86 117.4(10) .
C62 C77 C55 122.3(10) .
C86 C77 C55 120.3(10) .
C95 C78 C46 121.4(11) .
C95 C78 N45 118.1(10) .
C46 C78 N45 120.4(10) .
C83 C79 C80 121.2(11) .
C83 C79 O13 117.7(10) .
C80 C79 O13 120.5(10) .
C79 C80 C46 119.3(11) .
O16 C81 N26 121.9(12) .
O16 C81 C58 120.5(12) .
N26 C81 C58 117.5(11) .
O21 C82 N51 125.6(12) .
O21 C82 C99 117.3(12) .
N51 C82 C99 117.0(12) .
C79 C83 C95 119.9(11) .
C79 C83 O12 119.6(10) .
C95 C83 O12 120.5(10) .
C76 C84 C48 119.4(11) .
C94 C85 Br6 113.7(10) .
C90 C86 O10 119.4(10) .
C90 C86 C77 121.4(10) .
O10 C86 C77 119.0(10) .
C48 C88 C73 118.4(11) .
C48 C88 N24 122.0(10) .
C73 C88 N24 119.5(10) .
C59 C89 O20 119.8(10) .
C59 C89 C75 119.6(11) .
O20 C89 C75 120.2(10) .
C86 C90 C56 119.2(11) .
C56 C92 C62 117.1(10) .
C56 C92 C49 122.0(10) .
C62 C92 C49 120.9(10) .
C76 C93 C73 120.1(11) .
C76 C93 O11 119.5(10) .
C73 C93 O11 120.4(10) .
O15 C94 N34 123.6(12) .
O15 C94 C85 119.0(12) .
N34 C94 C85 117.2(11) .
C78 C95 C83 120.4(11) .
O22 C96 N32 125.7(12) .
O22 C96 C100 114.6(12) .
N32 C96 C100 119.6(11) .
C33 C97 C72 118.3(11) .
O28 C98 N30 123.9(13) .
O28 C98 C103 121.2(12) .
N30 C98 C103 114.9(11) .
C82 C99 Br8 116.6(10) .
C82 C99 Br8A 106.3(9) .
Br8 C99 Br8A 88.4(6) .
C96 C100 Br2 115.3(9) .
C74 C101 Br5 107.1(9) .
C53 C102 C66 118.5(12) .
C98 C103 Br7 110.4(10) .
O18 C104 N24 122.7(12) .
O18 C104 C106 121.9(12) .
N24 C104 C106 115.0(12) .
C104 C106 Br1 106.4(9) .
C110 C107 Br4 105.1(11) .
O38 C110 N45 122.5(12) .
O38 C110 C107 122.3(14) .
N45 C110 C107 115.1(13) .
C151 C150 C149 150(2) .
C151 C150 C153 90.8(14) .
C149 C150 C153 58.8(17) .
C150 C151 C154 146(2) .
C150 C151 C152 89.2(14) .
C154 C151 C152 58.1(17) .
C153 C152 C154 147(2) .
C153 C152 C151 89.1(14) .
C154 C152 C151 58.3(17) .
C152 C153 C149 150(2) .
C152 C153 C150 90.9(14) .
C149 C153 C150 59.1(18) .
C152 C154 C151 64(3) .
C206 C198 C205 112(5) .
C204 C199 C205 50(3) .
C204 C199 C201 51(3) .
C205 C199 C201 81(4) .
C204 C199 C202 78(3) .
C205 C199 C202 82(3) .
C201 C199 C202 34.4(17) .
C202 C201 C200 121(4) .
C202 C201 C204 105(4) .
C200 C201 C204 103(3) .
C202 C201 C199 74(3) .
C200 C201 C199 94(3) .
C204 C201 C199 43(2) .
C201 C202 C203 153(5) .
C201 C202 C199 72(3) .
C203 C202 C199 81(3) .
C202 C203 Br8A 163(4) .
C199 C204 C205 82(4) .
C199 C204 C201 86(4) .
C205 C204 C201 112(4) .
C204 C205 C199 48(3) .
C204 C205 C198 118(5) .
C199 C205 C198 77(4) .
C208 C207 C209 115(3) .
C208 C208 C207 118(5) 2_766

loop_
_geom_bond_atom_site_label_1
_geom_bond_atom_site_label_2
_geom_bond_distance
_geom_bond_site_symmetry_2
Br1 C106 1.985(14) .
Br2 C100 1.979(13) .
Br3 C58 1.942(14) .
Br4 C107 1.986(17) .
Br5 C101 1.943(13) .
Br6 C85 1.908(15) .
Br7 C103 1.929(14) .
Br8A C99 1.960(15) .
Br8A C203 2.39(5) .
Br8A Br8 2.719(6) .
Br8 C99 1.941(15) .
O10 C86 1.395(14) .
O10 C65 1.411(14) .
O11 C93 1.410(14) .
O11 C33 1.419(14) .
O12 C83 1.406(14) .
O12 C27 1.413(14) .
O13 C56 1.411(14) .
O13 C79 1.423(14) .
O14 C76 1.395(13) .
O14 C52 1.415(14) .
O15 C94 1.210(15) .
O16 C81 1.204(14) .
O17 C60 1.390(13) .
O17 C42 1.423(14) .
O18 C104 1.236(15) .
O19 C53 1.394(13) .
O19 C72 1.423(14) .
O20 C89 1.393(14) .
O20 C41 1.418(14) .
O21 C82 1.228(15) .
O22 C96 1.238(15) .
O23 C74 1.218(14) .
O28 C98 1.246(16) .
O38 C110 1.207(16) .
C149 C153 1.538(19) .
C149 C150 1.542(19) .
N24 C104 1.348(16) .
N24 C88 1.432(16) .
N26 C81 1.342(16) .
N26 C25 1.438(15) .
N30 C98 1.318(16) .
N30 C46 1.401(16) .
N31 C74 1.337(16) .
N31 C48 1.439(15) .
N32 C96 1.289(16) .
N32 C66 1.419(16) .
N34 C94 1.338(15) .
N34 C39 1.440(16) .
N45 C110 1.375(17) .
N45 C78 1.441(16) .
N51 C82 1.341(16) .
N51 C29 1.409(15) .
C25 C54 1.375(16) .
C25 C29 1.388(17) .
C27 C59 1.353(17) .
C27 C36 1.413(17) .
C29 C70 1.396(17) .
C33 C97 1.374(16) .
C33 C69 1.374(16) .
C35 C72 1.381(16) .
C35 C47 1.383(16) .
C35 C55 1.516(17) .
C36 C43 1.403(17) .
C36 C49 1.531(18) .
C37 C63 1.379(16) .
C37 C52 1.387(17) .
C37 C50 1.544(16) .
C39 C66 1.384(17) .
C39 C71 1.398(17) .
C40 C68 1.488(17) .
C40 C57 1.528(17) .
C40 C75 1.546(17) .
C41 C60 1.384(16) .
C41 C70 1.401(17) .
C42 C67 1.368(16) .
C42 C68 1.404(17) .
C43 C75 1.385(17) .
C44 C87 1.516(17) .
C44 C55 1.532(17) .
C46 C78 1.397(17) .
C46 C80 1.427(17) .
C47 C69 1.408(16) .
C48 C88 1.369(16) .
C48 C84 1.391(17) .
C49 C64 1.504(17) .
C49 C92 1.551(17) .
C50 C69 1.519(16) .
C50 C61 1.537(17) .
C52 C67 1.383(16) .
C53 C65 1.374(16) .
C53 C102 1.382(17) .
C54 C60 1.376(16) .
C55 C77 1.515(16) .
C56 C92 1.382(17) .
C56 C90 1.386(17) .
C57 C105 1.528(18) .
C58 C81 1.492(19) .
C59 C89 1.380(17) .
C61 C91 1.547(17) .
C62 C77 1.387(16) .
C62 C92 1.412(17) .
C63 C68 1.410(16) .
C64 C111 1.505(19) .
C65 C71 1.366(16) .
C66 C102 1.423(18) .
C72 C97 1.398(16) .
C73 C93 1.377(17) .
C73 C88 1.390(17) .
C74 C101 1.525(18) .
C75 C89 1.401(16) .
C76 C93 1.371(16) .
C76 C84 1.383(16) .
C77 C86 1.402(16) .
C78 C95 1.353(17) .
C79 C83 1.372(17) .
C79 C80 1.368(17) .
C82 C99 1.54(2) .
C83 C95 1.377(17) .
C85 C94 1.53(2) .
C86 C90 1.386(17) .
C96 C100 1.536(18) .
C98 C103 1.53(2) .
C104 C106 1.488(19) .
C107 C110 1.50(2) .
C150 C151 1.532(17) .
C150 C153 1.59(8) .
C151 C154 1.551(19) .
C151 C152 1.64(7) .
C152 C153 1.532(17) .
C152 C154 1.548(19) .
C198 C206 1.70(9) .
C198 C205 1.78(8) .
C199 C204 1.32(6) .
C199 C205 1.75(8) .
C199 C201 1.93(7) .
C199 C202 1.95(6) .
C200 C201 1.46(4) .
C201 C202 1.15(5) .
C201 C204 1.51(4) .
C202 C203 1.31(5) .
C204 C205 1.36(7) .
C207 C208 1.50(4) .
C207 C209 1.63(6) .
C208 C208 1.23(6) 2_766
